data_2006389
loop_
_publ_author_name
'Tomlin, David W.'
'Campbell, Daniel P.'
'Fleitz, Paul A.'
'Adams, W. Wade'

_publ_contact_author
;Dr. David W. Tomlin
 Technical Management Concepts, Inc.
 WL/MLPJ
 Bldg 651, Suite 1
 3005 P Street
 Wright-Patterson AFB, OH  45433-7702 USA
;
_publ_section_title
;
 Redetermination of 1,3-Dimethylimidazole-2-thione
;
_journal_issue 8
_journal_name_full 'Acta Crystallographica Section C'
_journal_page_first 1153
_journal_page_last 1154
_journal_paper_doi 10.1107/S0108270197004198
_journal_volume 53
_journal_year 1997
_chemical_formula_structural 'C5 H8 N2 S'
_chemical_formula_sum 'C5 H8 N2 S'
_chemical_formula_weight 128.19
_chemical_melting_point 454
_chemical_name_common 1,3-dimethylimidazole-2-thione
_chemical_name_systematic 1,3-dimethyl-2(3H)-imidazolethione
_space_group_IT_number 63
_symmetry_cell_setting orthorhombic
_symmetry_space_group_name_Hall '-C 2c 2'
_symmetry_space_group_name_H-M 'C m c m'
_audit_creation_method from_xtal_archive_file_using_CIFIO
_cell_angle_alpha 90.00000
_cell_angle_beta 90.00000
_cell_angle_gamma 90.00000
_cell_formula_units_Z 4
_cell_length_a 8.4680(14)
_cell_length_b 11.1997(7)
_cell_length_c 6.8220(9)
_cell_measurement_reflns_used 25
_cell_measurement_temperature 296
_cell_measurement_theta_max 13
_cell_measurement_theta_min 4
_cell_volume 646.99(14)
_computing_cell_refinement CAD4_Software
_computing_data_collection CAD4_Software_(Enraf--Nonius,_1989)
_computing_data_reduction 'Xtal3.4 (Hall, Flack & Stewart, 1992)'
_computing_molecular_graphics 'Xtal3.4, ORTEPII (Johnson, 1976)'
_computing_publication_material Xtal3.4
_computing_structure_refinement Xtal3.4
_computing_structure_solution Xtal3.4
_diffrn_ambient_temperature 296
_diffrn_measurement_device CAD4
_diffrn_measurement_method \w/2\q
_diffrn_radiation_source Xray_tube
_diffrn_radiation_type 'Mo K\a'
_diffrn_radiation_wavelength 0.71073
_diffrn_reflns_av_R_equivalents .036
_diffrn_reflns_av_sigmaI/netI .063
_diffrn_reflns_limit_h_max 10
_diffrn_reflns_limit_h_min 0
_diffrn_reflns_limit_k_max 13
_diffrn_reflns_limit_k_min -13
_diffrn_reflns_limit_l_max 8
_diffrn_reflns_limit_l_min 0
_diffrn_reflns_number 1350
_diffrn_reflns_reduction_process perpendicular_monochr_Lp
_diffrn_reflns_theta_max 25
_diffrn_reflns_theta_min 3
_diffrn_standards_decay_% 3
_diffrn_standards_interval_time 240
_diffrn_standards_number 3
_exptl_absorpt_coefficient_mu 0.39
_exptl_absorpt_correction_T_max 0.9625
_exptl_absorpt_correction_T_min 0.9003
_exptl_absorpt_correction_type gaussian
_exptl_absorpt_process_details calculated
_exptl_crystal_colour colorless
_exptl_crystal_density_diffrn 1.316
_exptl_crystal_density_meas 1.286
_exptl_crystal_density_method 'flotation in CCl~4~/hexane'
_exptl_crystal_description parallelpiped
_exptl_crystal_F_000 271.94
_exptl_crystal_size_max 0.40
_exptl_crystal_size_mid 0.15
_exptl_crystal_size_min 0.10
_refine_diff_density_max .322
_refine_diff_density_min -.428
_refine_ls_abs_structure_Flack 0
_refine_ls_extinction_method none
_refine_ls_goodness_of_fit_obs 1.169
_refine_ls_hydrogen_treatment
;H atoms were allowed to ride positionally, while thermal
parameters were refined isotropically.
;
_refine_ls_matrix_type full
_refine_ls_number_constraints 0
_refine_ls_number_parameters 30
_refine_ls_number_reflns 248
_refine_ls_number_restraints 0
_refine_ls_R_factor_obs .049
_refine_ls_shift/esd_max 0.0002
_refine_ls_shift/esd_mean 0.00002
_refine_ls_structure_factor_coef F
_refine_ls_weighting_scheme 'weights: calculated from measured e.s.d.s'
_refine_ls_wR_factor_obs .040
_reflns_number_observed 248
_reflns_number_total 654
_reflns_observed_criterion I>1\s(I)
_cod_data_source_file ha1189.cif
_cod_data_source_block dmit
_cod_depositor_comments
;
The following automatic conversions were performed:

'_exptl_absorpt_correction_type' value 'Gaussian' changed to
'gaussian' according to
/home/saulius/struct/CIF-dictionaries/cif_core.dic dictionary named
'cif_core.dic' version 2.4.1 from 2010-06-29.

Automatic conversion script
Id: cif_fix_values 1715 2011-07-08 13:25:40Z adriana 
;
_cod_database_code 2006389

loop_
_symmetry_equiv_pos_as_xyz
+x,+y,+z
-x,-y,1/2+z
+x,-y,-z
-x,+y,1/2-z
-x,-y,-z
+x,+y,1/2-z
-x,+y,+z
+x,-y,1/2+z
1/2+x,1/2+y,+z
1/2-x,1/2-y,1/2+z
1/2+x,1/2-y,-z
1/2-x,1/2+y,1/2-z
1/2-x,1/2-y,-z
1/2+x,1/2+y,1/2-z
1/2-x,1/2+y,+z
1/2+x,1/2-y,1/2+z

loop_
_atom_site_aniso_label
_atom_site_aniso_U_11
_atom_site_aniso_U_22
_atom_site_aniso_U_33
_atom_site_aniso_U_12
_atom_site_aniso_U_13
_atom_site_aniso_U_23
S .0453(8) .0293(6) .0780(13) .00000 .00000 .00000
C1 .038(3) .033(2) .042(4) .00000 .00000 .00000
C2 .060(2) .0336(19) .055(3) -.0045(18) .00000 .00000
C3 .037(2) .057(3) .087(4) -.005(2) .00000 .00000
N1 .0366(15) .0339(13) .051(2) -.0016(13) .00000 .00000

loop_
_atom_site_label
_atom_site_fract_x
_atom_site_fract_y
_atom_site_fract_z
_atom_site_U_iso_or_equiv
_atom_site_thermal_displace_type
_atom_site_calc_flag
_atom_site_calc_attached_atom
S 1.00000 .21604(14) .25000 .0509(9) Uani ? ?
C1 1.00000 .3662(5) .25000 .038(3) Uani ? ?
C2 1.0785(6) .5578(3) .25000 .050(2) Uani ? ?
C3 1.2903(5) .3993(4) .25000 .060(3) Uani ? ?
N1 1.1263(4) .4391(3) .25000 .0404(16) Uani ? ?
H2 1.16815 .62375 .25000 .059(15) Uiso ? ?
H3a 1.35625 .45833 .25000 .11(3) Uiso ? ?
H3b 1.30688 .35417 .37479 .089(14) Uiso ? ?

loop_
_atom_type_symbol
_atom_type_scat_dispersion_real
_atom_type_scat_dispersion_imag
_atom_type_scat_source
C .002 .002
;International Tables for X-ray Crystallography (1974, Vol. IV,
Tables 2.2B and 2.3.1
;
H 0 0
;International Tables for X-ray Crystallography (1974, Vol. IV,
Tables 2.2B and 2.3.1
;
N .004 .003
;International Tables for X-ray Crystallography (1974, Vol. IV,
Tables 2.2B and 2.3.1
;
S .11 .124
;International Tables for X-ray Crystallography (1974, Vol. IV,
Tables 2.2B and 2.3.1
;

loop_
_geom_angle_atom_site_label_1
_geom_angle_atom_site_label_2
_geom_angle_atom_site_label_3
_geom_angle_site_symmetry_1
_geom_angle_site_symmetry_3
_geom_angle
_geom_angle_publ_flag
N1 C1 N1 4_755 . 105.3(4) y
N1 C1 S 4_755 . 127.4(2) n
N1 C1 S . . 127.4(2) y
H2 C2 C2 . 4_755 135.8(4) n
H2 C2 N1 . . 117.3(4) n
C2 C2 N1 4_755 . 106.9(4) y
H3a C3 H3b . 6 107.2(3) n
H3a C3 H3b . . 107.2(3) n
H3a C3 N1 . . 112.4(4) n
H3b C3 H3b 6 . 116.7(5) n
H3b C3 N1 6 . 106.8(3) n
H3b C3 N1 . . 106.8(3) n
C1 N1 C2 . . 110.4(4) y
C1 N1 C3 . . 124.8(3) y
C2 N1 C3 . . 124.7(4) y

loop_
_geom_bond_atom_site_label_1
_geom_bond_atom_site_label_2
_geom_bond_site_symmetry_1
_geom_bond_site_symmetry_2
_geom_bond_distance
_geom_bond_publ_flag
S C1 . . 1.681(5) y
C1 N1 . 4_755 1.346(4) n
C1 N1 . . 1.346(4) y
C2 H2 . . 1.059(5) n
C2 C2 . 4_755 1.329(7) y
C2 N1 . . 1.390(5) y
C3 H3a . . .866(5) n
C3 H3b . 6 1.000(2) n
C3 H3b . . 1.000(2) n
C3 N1 . . 1.458(5) y

loop_
_geom_torsion_atom_site_label_1
_geom_torsion_atom_site_label_2
_geom_torsion_atom_site_label_3
_geom_torsion_atom_site_label_4
_geom_torsion_site_symmetry_1
_geom_torsion_site_symmetry_2
_geom_torsion_site_symmetry_3
_geom_torsion_site_symmetry_4
_geom_torsion
_geom_torsion_publ_flag
S C1 N1 C2 . . . . 180.0000 y
S C1 N1 C3 . . . . 0.0000 y
N1 C1 N1 C2 4_755 . . . 0.0000 n
N1 C1 N1 C3 4_755 . . . 180.0000 n
S C1 N1 C2 . . 4_755 4_755 180.0000 n
N1 C1 N1 C2 . . 4_755 4_755 0.0000 n
H2 C2 N1 C1 . . . . 180.0000 y
H2 C2 N1 C3 . . . . 0.0000 y
C2 C2 N1 C1 4_755 . . . 0.0000 n
C2 C2 N1 C3 4_755 . . . 180.0000 n
N1 C2 C2 N1 . . 4_755 4_755 0.0000 y
H2 C2 C2 N1 . . 4_755 4_755 180.0000 y
H3a C3 N1 C1 . . . . 180.0000 n
H3a C3 N1 C2 . . . . 0.0000 n
H3b C3 N1 C1 . . . . -62.8(3) n
H3b C3 N1 C2 . . . . 117.2(3) n
H3b C3 N1 C1 6 . . . 62.8(3) n
H3b C3 N1 C2 6 . . . -117.2(3) n
C2 C2 N1 C1 . 4_755 4_755 . 0.0000 n
